data_7701897
loop_
_publ_author_name
'Nalbandyan, V. B.'
'Evstigneeva, M. A.'
'Vasilchikova, T. M.'
'Bukhteev, K. Yu'
'Vasiliev, A. N.'
'Zvereva, E. A.'

_publ_section_title
;
 Trigonal layered rosiaite-related antiferromagnet MnSnTeO<sub>6</sub>:
 ion-exchange preparation, structure and magnetic properties.
;
_journal_issue 41
_journal_name_full 'Dalton transactions (Cambridge, England : 2003)'
_journal_page_first 14760
_journal_page_last 14766
_journal_paper_doi 10.1039/c8dt03329c
_journal_volume 47
_journal_year 2018
_chemical_formula_sum 'Mn O6 Sn Te'
_chemical_formula_weight 397.22
_space_group_IT_number 162
_space_group_name_Hall '-P 3 2'
_space_group_name_H-M_alt 'P -3 1 m'
_symmetry_cell_setting trigonal
_symmetry_space_group_name_Hall '-P 3 2'
_symmetry_space_group_name_H-M 'P -3 1 m'
_audit_creation_date 2018-08-09T22:39
_audit_creation_method 'from EXP file using GSAS2CIF'
_audit_update_record
;
2018-08-13 deposited with the CCDC.
2018-09-21 downloaded from the CCDC.
;
_cell_angle_alpha 90.0
_cell_angle_beta 90.0
_cell_angle_gamma 120.0
_cell_formula_units_Z 1
_cell_length_a 5.23064(11)
_cell_length_b 5.23064
_cell_length_c 4.62476(18)
_cell_measurement_temperature 298
_cell_volume 109.580(5)
_computing_structure_refinement GSAS
_diffrn_ambient_temperature 298
_diffrn_measurement_device_type ARL
_diffrn_radiation_polarisn_ratio 0.7
_diffrn_radiation_probe x-ray
_exptl_absorpt_correction_T_max 1.00000
_exptl_absorpt_correction_T_min 1.00000
_exptl_absorpt_process_details
;   GSAS Absorption/surface roughness correction: function number 0
 No correction is applied.
;
_pd_block_id 2018-08-09T22:39|WORK||ARL_Xtra
_pd_calc_method 'Rietveld Refinement'
_pd_char_colour light
_pd_instr_location ' ?'
_pd_meas_2theta_range_inc 0.02
_pd_meas_2theta_range_max 100.1
_pd_meas_2theta_range_min 6.02
_pd_meas_number_of_points 4705
_pd_meas_scan_method step
_pd_phase_name MnSnTeO6
_pd_proc_2theta_range_inc 0.02
_pd_proc_2theta_range_max 100.1
_pd_proc_2theta_range_min 6.02
_pd_proc_info_datetime 2018-08-09T22:39:54
_pd_proc_info_excluded_regions ' ?'
_pd_proc_ls_background_function
;   GSAS Background function number 6 with  7 terms.
 Power series in Q**2n/n! and n!/Q**2n
      1:    20.5316     2:   -3.32107     3:    480.966     4:   0.431197    
      5:   -341.826     6:  -2.664110E-02 7:    49.1911    
;
_pd_proc_ls_peak_cutoff 0.01000
_pd_proc_ls_profile_function
;
 CW Profile function number 3 with  19 terms
 Pseudovoigt profile coefficients as parameterized in
 P. Thompson, D.E. Cox & J.B. Hastings (1987). J. Appl. Cryst.,20,79-83.
 Asymmetry correction of L.W. Finger, D.E. Cox & A. P. Jephcoat (1994).
 J. Appl. Cryst.,27,892-900.
 #1(GU)   =    0.000 #2(GV)   =  178.420 #3(GW)   =  -29.013
 #4(GP)   =    0.100 #5(LX)   =    5.130 #6(LY)   =    1.383
 #7(S/L)  =   0.0163 #8(H/L)  =   0.0175
 #9(trns) =    -0.02 #10(shft)=   0.0000
 #11(stec)=    12.72 #12(ptec)=     0.93 #13(sfec)=     0.00
 #14(L11) =    0.746 #15(L22) =   -6.645 #16(L33) =    2.152
 #17(L12) =    4.149 #18(L13) =    0.750 #19(L23) =    3.901
 Peak tails are ignored  where the intensity is below 0.0100 times the peak
   Aniso. broadening axis   0.0   0.0   1.0
;
_pd_proc_ls_prof_R_factor 0.1218
_pd_proc_ls_prof_wR_expected 0.0856
_pd_proc_ls_prof_wR_factor 0.1672
_pd_proc_number_of_points 4705
_pd_spec_mounting ' ?'
_pd_spec_mount_mode reflection
_refine_ls_goodness_of_fit_all 1.96
_refine_ls_matrix_type full
_refine_ls_number_parameters 8
_refine_ls_number_restraints 0
_refine_ls_R_Fsqd_factor 0.19376
_refine_ls_shift/su_max 0.03
_refine_ls_shift/su_mean 0.02
_reflns_d_resolution_high 1.014
_reflns_d_resolution_low 4.625
_reflns_limit_h_max 4
_reflns_limit_h_min 0
_reflns_limit_k_max 2
_reflns_limit_k_min 0
_reflns_limit_l_max 4
_reflns_limit_l_min -4
_reflns_number_total 100
_cod_data_source_file c8dt03329c1.cif
_cod_data_source_block WORK_publ
_cod_depositor_comments
;
The following automatic conversions were performed:

'_geom_bond_publ_flag' value 'N' changed to 'n' according to
/home/data/users/saulius/crontab/automatic-downloads/current/RSC/lib/dictionaries/cif_core.dic
dictionary named 'cif_core.dic' version 2.4.2 from 2011-04-26 (35
times).

'_geom_angle_publ_flag' value 'N' changed to 'n' according to
/home/data/users/saulius/crontab/automatic-downloads/current/RSC/lib/dictionaries/cif_core.dic
dictionary named 'cif_core.dic' version 2.4.2 from 2011-04-26 (138
times).

Automatic conversion script
Id: cif_fix_values 5376 2017-05-30 11:51:03Z andrius 
;
_cod_original_formula_sum 'Mn O6 Sn1.00 Te1.00'
_cod_database_code 7701897
_gsas_exptl_extinct_corr_t_min 1.00000
_gsas_exptl_extinct_corr_t_max 1.00000

loop_
_symmetry_equiv_pos_site_id
_symmetry_equiv_pos_as_xyz
1 +x,+y,+z
2 -y,x-y,+z
3 y-x,-x,+z
4 +y,+x,+z
5 -x,y-x,+z
6 x-y,-y,+z
-1 -x,-y,-z
-2 +y,y-x,-z
-3 x-y,+x,-z
-4 -y,-x,-z
-5 +x,x-y,-z
-6 y-x,+y,-z

loop_
_atom_site_type_symbol
_atom_site_label
_atom_site_fract_x
_atom_site_fract_y
_atom_site_fract_z
_atom_site_occupancy
_atom_site_thermal_displace_type
_atom_site_U_iso_or_equiv
_atom_site_symmetry_multiplicity
Mn MN1 0.0 0.0 0.0 1.0 Uiso 0.01389 1
Sn SN2 0.33333 0.66667 0.5 0.5 Uiso 0.00179 2
O O4 0.36042 0.0 0.2666 1.0 Uiso 0.01524 6
Te TE4 0.33333 0.66667 0.5 0.5 Uiso 0.02127 2

loop_
_atom_type_symbol
_atom_type_number_in_cell
_atom_type_scat_dispersion_real
_atom_type_scat_dispersion_imag
_atom_type_scat_Cromer_Mann_a1
_atom_type_scat_Cromer_Mann_a2
_atom_type_scat_Cromer_Mann_a3
_atom_type_scat_Cromer_Mann_a4
_atom_type_scat_Cromer_Mann_b1
_atom_type_scat_Cromer_Mann_b2
_atom_type_scat_Cromer_Mann_b3
_atom_type_scat_Cromer_Mann_b4
_atom_type_scat_Cromer_Mann_c
_atom_type_scat_source
Mn 1.0 0.000 0.000 11.2819 5.34090 7.35730 0.34320 3.01930 17.8674 2.24410 83.7543 1.08960 International_Tables_Vol_C
Sn 1.0 0.000 0.000 19.1889 5.83030 19.1005 0.50310 4.45850 26.8909 2.46630 83.9571 4.78210 International_Tables_Vol_C
O 6.0 0.000 0.000 3.04850 13.2771 2.28680 5.70110 1.54630 0.32390 0.86700 32.9089 0.25080 International_Tables_Vol_C
Te 1.0 0.000 0.000 19.9644 4.81742 19.0138 0.42088 6.14487 28.5284 2.52390 70.8403 4.35200 International_Tables_Vol_C

loop_
_diffrn_radiation_wavelength
1.540560

loop_
_geom_angle_atom_site_label_1
_geom_angle_atom_site_label_2
_geom_angle_atom_site_label_3
_geom_angle
_geom_angle_site_symmetry_1
_geom_angle_site_symmetry_3
_geom_angle_publ_flag
SN2 SN2 SN2 119.9999 4_455 4_555 n
SN2 SN2 SN2 120.0002 4_455 4_565 n
SN2 SN2 O4 93.5268 4_455 1_565 n
SN2 SN2 O4 40.7957(8) 4_455 2_555 n
SN2 SN2 O4 134.0695(7) 4_455 3_665 n
SN2 SN2 O4 134.0697(7) 4_455 -1_666 n
SN2 SN2 O4 40.7957(8) 4_455 -2_566 n
SN2 SN2 O4 93.5266 4_455 -3_556 n
SN2 SN2 TE4 0.0 4_455 4_455 n
SN2 SN2 TE4 119.9999 4_455 4_555 n
SN2 SN2 TE4 120.0006 4_455 4_565 n
SN2 SN2 SN2 119.9999 4_555 4_565 n
SN2 SN2 O4 134.0695(7) 4_555 1_565 n
SN2 SN2 O4 93.5266 4_555 2_555 n
SN2 SN2 O4 40.7956(8) 4_555 3_665 n
SN2 SN2 O4 93.5266 4_555 -1_666 n
SN2 SN2 O4 134.0695(7) 4_555 -2_566 n
SN2 SN2 O4 40.7956(8) 4_555 -3_556 n
SN2 SN2 TE4 119.9995 4_555 4_455 n
SN2 SN2 TE4 0.0 4_555 4_555 n
SN2 SN2 TE4 119.9995 4_555 4_565 n
SN2 SN2 O4 40.7957(8) 4_565 1_565 n
SN2 SN2 O4 134.0697(7) 4_565 2_555 n
SN2 SN2 O4 93.5266 4_565 3_665 n
SN2 SN2 O4 40.7957(8) 4_565 -1_666 n
SN2 SN2 O4 93.5268 4_565 -2_566 n
SN2 SN2 O4 134.0695(7) 4_565 -3_556 n
SN2 SN2 TE4 120.0006 4_565 4_455 n
SN2 SN2 TE4 119.9999 4_565 4_555 n
SN2 SN2 TE4 0.0 4_565 4_565 n
O4 SN2 O4 93.4780(16) 1_565 2_555 n
O4 SN2 O4 93.4779(16) 1_565 3_665 n
O4 SN2 O4 81.5914(17) 1_565 -1_666 n
O4 SN2 O4 91.8610(14) 1_565 -2_566 n
O4 SN2 O4 172.94659(10) 1_565 -3_556 n
O4 SN2 TE4 93.5272 1_565 4_455 n
O4 SN2 TE4 134.0695(7) 1_565 4_555 n
O4 SN2 TE4 40.7960(8) 1_565 4_565 n
O4 SN2 O4 93.4779(16) 2_555 3_665 n
O4 SN2 O4 172.94690(10) 2_555 -1_666 n
O4 SN2 O4 81.5914(17) 2_555 -2_566 n
O4 SN2 O4 91.8608(14) 2_555 -3_556 n
O4 SN2 TE4 40.7954(8) 2_555 4_455 n
O4 SN2 TE4 93.5266 2_555 4_555 n
O4 SN2 TE4 134.0700(7) 2_555 4_565 n
O4 SN2 O4 91.8608(14) 3_665 -1_666 n
O4 SN2 O4 172.94659(10) 3_665 -2_566 n
O4 SN2 O4 81.5912(17) 3_665 -3_556 n
O4 SN2 TE4 134.0692(7) 3_665 4_455 n
O4 SN2 TE4 40.7956(8) 3_665 4_555 n
O4 SN2 TE4 93.5262 3_665 4_565 n
O4 SN2 O4 93.4780(16) -1_666 -2_566 n
O4 SN2 O4 93.4779(16) -1_666 -3_556 n
O4 SN2 TE4 134.0700(7) -1_666 4_455 n
O4 SN2 TE4 93.5266 -1_666 4_555 n
O4 SN2 TE4 40.7954(8) -1_666 4_565 n
O4 SN2 O4 93.4779(16) -2_566 -3_556 n
O4 SN2 TE4 40.7960(8) -2_566 4_455 n
O4 SN2 TE4 134.0695(7) -2_566 4_555 n
O4 SN2 TE4 93.5272 -2_566 4_565 n
O4 SN2 TE4 93.5262 -3_556 4_455 n
O4 SN2 TE4 40.7956(8) -3_556 4_555 n
O4 SN2 TE4 134.0692(7) -3_556 4_565 n
TE4 SN2 TE4 119.9995 4_455 4_555 n
TE4 SN2 TE4 120.0011 4_455 4_565 n
TE4 SN2 TE4 119.9995 4_555 4_565 n
SN2 O4 SN2 98.4086(17) 1_545 4_555 n
SN2 O4 TE4 0.0 1_545 1_545 n
SN2 O4 TE4 98.4080(17) 1_545 4_555 n
SN2 O4 TE4 98.4086(17) 4_555 1_545 n
SN2 O4 TE4 0.0 4_555 4_555 n
TE4 O4 TE4 98.4081(17) 1_545 4_555 n
SN2 TE4 SN2 119.9994 4_455 4_555 n
SN2 TE4 SN2 120.0011 4_455 4_565 n
SN2 TE4 O4 93.5276 4_455 1_565 n
SN2 TE4 O4 40.7960(8) 4_455 2_555 n
SN2 TE4 O4 134.0692(7) 4_455 3_665 n
SN2 TE4 O4 134.0706(7) 4_455 -1_666 n
SN2 TE4 O4 40.7960(8) 4_455 -2_566 n
SN2 TE4 O4 93.5266 4_455 -3_556 n
SN2 TE4 TE4 0.0 4_455 4_455 n
SN2 TE4 TE4 119.9995 4_455 4_555 n
SN2 TE4 TE4 120.0015 4_455 4_565 n
SN2 TE4 SN2 119.9995 4_555 4_565 n
SN2 TE4 O4 134.0690(7) 4_555 1_565 n
SN2 TE4 O4 93.5258 4_555 2_555 n
SN2 TE4 O4 40.7951(8) 4_555 3_665 n
SN2 TE4 O4 93.5258 4_555 -1_666 n
SN2 TE4 O4 134.0690(7) 4_555 -2_566 n
SN2 TE4 O4 40.7951(8) 4_555 -3_556 n
SN2 TE4 TE4 119.999 4_555 4_455 n
SN2 TE4 TE4 0.0 4_555 4_555 n
SN2 TE4 TE4 119.999 4_555 4_565 n
SN2 TE4 O4 40.7960(8) 4_565 1_565 n
SN2 TE4 O4 134.0706(7) 4_565 2_555 n
SN2 TE4 O4 93.5266 4_565 3_665 n
SN2 TE4 O4 40.7960(8) 4_565 -1_666 n
SN2 TE4 O4 93.5276 4_565 -2_566 n
SN2 TE4 O4 134.0692(7) 4_565 -3_556 n
SN2 TE4 TE4 120.0015 4_565 4_455 n
SN2 TE4 TE4 119.9995 4_565 4_555 n
SN2 TE4 TE4 0.0 4_565 4_565 n
O4 TE4 O4 93.4786(16) 1_565 2_555 n
O4 TE4 O4 93.4779(16) 1_565 3_665 n
O4 TE4 O4 81.5919(17) 1_565 -1_666 n
O4 TE4 O4 91.8621(14) 1_565 -2_566 n
O4 TE4 O4 172.94580(10) 1_565 -3_556 n
O4 TE4 TE4 93.528 1_565 4_455 n
O4 TE4 TE4 134.0690(7) 1_565 4_555 n
O4 TE4 TE4 40.7962(8) 1_565 4_565 n
O4 TE4 O4 93.4773(16) 2_555 3_665 n
O4 TE4 O4 172.94850(10) 2_555 -1_666 n
O4 TE4 O4 81.5919(17) 2_555 -2_566 n
O4 TE4 O4 91.8602(14) 2_555 -3_556 n
O4 TE4 TE4 40.7957(8) 2_555 4_455 n
O4 TE4 TE4 93.5258 2_555 4_555 n
O4 TE4 TE4 134.0709(7) 2_555 4_565 n
O4 TE4 O4 91.8602(14) 3_665 -1_666 n
O4 TE4 O4 172.94591(10) 3_665 -2_566 n
O4 TE4 O4 81.5902(17) 3_665 -3_556 n
O4 TE4 TE4 134.0689(7) 3_665 4_455 n
O4 TE4 TE4 40.7951(8) 3_665 4_555 n
O4 TE4 TE4 93.5262 3_665 4_565 n
O4 TE4 O4 93.4786(16) -1_666 -2_566 n
O4 TE4 O4 93.4773(16) -1_666 -3_556 n
O4 TE4 TE4 134.0709(7) -1_666 4_455 n
O4 TE4 TE4 93.5258 -1_666 4_555 n
O4 TE4 TE4 40.7957(8) -1_666 4_565 n
O4 TE4 O4 93.4779(16) -2_566 -3_556 n
O4 TE4 TE4 40.7962(8) -2_566 4_455 n
O4 TE4 TE4 134.0690(7) -2_566 4_555 n
O4 TE4 TE4 93.528 -2_566 4_565 n
O4 TE4 TE4 93.5262 -3_556 4_455 n
O4 TE4 TE4 40.7951(8) -3_556 4_555 n
O4 TE4 TE4 134.0689(7) -3_556 4_565 n
TE4 TE4 TE4 119.999 4_455 4_555 n
TE4 TE4 TE4 120.002 4_455 4_565 n
TE4 TE4 TE4 119.999 4_555 4_565 n

loop_
_geom_bond_atom_site_label_1
_geom_bond_atom_site_label_2
_geom_bond_distance
_geom_bond_site_symmetry_2
_geom_bond_publ_flag
MN1 O4 2.25260(4) 1_555 n
MN1 O4 2.25260(4) 2_555 n
MN1 O4 2.25260(4) 3_555 n
MN1 O4 2.25260(4) -1_555 n
MN1 O4 2.25260(4) -2_555 n
MN1 O4 2.25260(4) -3_555 n
SN2 SN2 3.01991(6) 4_455 n
SN2 SN2 3.01992(6) 4_555 n
SN2 SN2 3.01991(6) 4_565 n
SN2 O4 1.99454(4) 1_565 n
SN2 O4 1.99454(4) 2_555 n
SN2 O4 1.99454(4) 3_665 n
SN2 O4 1.99454(4) -1_666 n
SN2 O4 1.99454(4) -2_566 n
SN2 O4 1.99454(4) -3_556 n
SN2 TE4 3.01989(6) 4_455 n
SN2 TE4 3.01994(6) 4_555 n
SN2 TE4 3.01989(6) 4_565 n
O4 MN1 2.25260(4) 1_555 n
O4 SN2 1.99454(4) 1_545 n
O4 SN2 1.99454(4) 4_555 n
O4 TE4 1.99452(4) 1_545 n
O4 TE4 1.99454(4) 4_555 n
TE4 SN2 3.01989(6) 4_455 n
TE4 SN2 3.01994(6) 4_555 n
TE4 SN2 3.01989(6) 4_565 n
TE4 O4 1.99452(4) 1_565 n
TE4 O4 1.99454(4) 2_555 n
TE4 O4 1.99456(4) 3_665 n
TE4 O4 1.99454(4) -1_666 n
TE4 O4 1.99452(4) -2_566 n
TE4 O4 1.99456(4) -3_556 n
TE4 TE4 3.01988(6) 4_455 n
TE4 TE4 3.01997(6) 4_555 n
TE4 TE4 3.01988(6) 4_565 n

loop_
_gsas_i100_meas
88.04
1.25
18.47
7.16
41.75
100.00
57.69
22.15
12.77
4.51
39.76
0.14
4.15
0.01
17.61
9.80
2.49
3.36
16.01
19.14
61.84
17.06
0.02
0.01
11.51
9.91
20.05
10.33
2.00
0.21
6.55
4.44
1.90
1.18
23.48
8.71
2.35
13.36
12.41
4.94
5.63
1.04
6.48
4.70
0.00
0.07
2.13
2.45
6.70
2.98
1.96
7.97
9.76
3.56
6.01
0.92
4.27
0.57
1.44
0.85
7.55
7.12
2.74
0.71
5.61
10.01
4.99
0.49
12.46
4.67
3.19
0.78
0.16
0.87
2.81
4.81
0.71
0.01
1.87
1.49
1.42
0.00
3.41
0.07
6.30
6.11
5.38
17.64
0.13
0.11
2.08
2.97
5.85
1.65
7.72
4.67
2.41
0.43
0.67
1.08
